data_4109454
loop_
_publ_author_name
'Natalia F. Blank'
'Jillian R. Moncarz'
'Tim J. Brunker'
'Corina Scriban'
'Brian J. Anderson'
'Omar Amir'
'David S. Glueck'
'Lev N. Zakharov'
'James A. Golen'
'Christopher D. Incarvito'
'Arnold L. Rheingold'

_publ_section_title
;
 Palladium-Catalyzed Asymmetric Phosphination. Scope, Mechanism, and
 Origin of Enantioselectivity
;
_journal_name_full 'Journal of the American Chemical Society'
_journal_page_first 6847
_journal_page_last 6858
_journal_paper_doi 10.1021/ja070225a
_journal_volume 129
_journal_year 2007
_chemical_formula_sum 'C23 H33 O P'
_chemical_formula_weight 356.46
_chemical_name_systematic
; 
 ? 
;
_space_group_IT_number 4
_symmetry_cell_setting monoclinic
_symmetry_space_group_name_Hall 'P 2yb'
_symmetry_space_group_name_H-M 'P 1 21 1'
_atom_sites_solution_hydrogens geom
_atom_sites_solution_primary direct
_atom_sites_solution_secondary difmap
_audit_creation_method SHELXL-97
_cell_angle_alpha 90.00
_cell_angle_beta 90.303(2)
_cell_angle_gamma 90.00
_cell_formula_units_Z 2
_cell_length_a 9.4976(8)
_cell_length_b 9.5461(8)
_cell_length_c 11.7991(10)
_cell_measurement_reflns_used 3333
_cell_measurement_temperature 218(2)
_cell_measurement_theta_max 26.66
_cell_measurement_theta_min 2.74
_cell_volume 1069.75(16)
_computing_cell_refinement 'Bruker SMART'
_computing_data_collection 'Bruker SMART'
_computing_data_reduction 'Bruker SAINT'
_computing_molecular_graphics 'Bruker SHELXTL'
_computing_publication_material 'Bruker SHELXTL'
_computing_structure_refinement 'SHELXL-97 (Sheldrick, 1997)'
_computing_structure_solution 'SHELXS-97 (Sheldrick, 1990)'
_diffrn_ambient_temperature 218(2)
_diffrn_measured_fraction_theta_full 0.973
_diffrn_measured_fraction_theta_max 0.973
_diffrn_measurement_device_type 'CCD area detector'
_diffrn_measurement_method 'phi and omega scans'
_diffrn_radiation_monochromator graphite
_diffrn_radiation_source 'fine-focus sealed tube'
_diffrn_radiation_type MoK\a
_diffrn_radiation_wavelength 0.71073
_diffrn_reflns_av_R_equivalents 0.0303
_diffrn_reflns_av_sigmaI/netI 0.0511
_diffrn_reflns_limit_h_max 12
_diffrn_reflns_limit_h_min -12
_diffrn_reflns_limit_k_max 12
_diffrn_reflns_limit_k_min -12
_diffrn_reflns_limit_l_max 15
_diffrn_reflns_limit_l_min -14
_diffrn_reflns_number 8133
_diffrn_reflns_theta_full 28.30
_diffrn_reflns_theta_max 28.30
_diffrn_reflns_theta_min 1.73
_exptl_absorpt_coefficient_mu 0.136
_exptl_absorpt_correction_T_max 0.934
_exptl_absorpt_correction_T_min 0.911
_exptl_absorpt_correction_type multi-scan
_exptl_absorpt_process_details sadabs
_exptl_crystal_colour Colorless
_exptl_crystal_density_diffrn 1.107
_exptl_crystal_description Block
_exptl_crystal_F_000 388
_exptl_crystal_size_max 0.25
_exptl_crystal_size_mid 0.20
_exptl_crystal_size_min 0.15
_refine_diff_density_max 0.333
_refine_diff_density_min -0.319
_refine_diff_density_rms 0.045
_refine_ls_abs_structure_details 'Flack H D (1983), Acta Cryst. A39, 876-881'
_refine_ls_abs_structure_Flack 0.30(11)
_refine_ls_extinction_method none
_refine_ls_goodness_of_fit_ref 0.790
_refine_ls_hydrogen_treatment mixed
_refine_ls_matrix_type full
_refine_ls_number_parameters 251
_refine_ls_number_reflns 4416
_refine_ls_number_restraints 1
_refine_ls_restrained_S_all 0.789
_refine_ls_R_factor_all 0.0612
_refine_ls_R_factor_gt 0.0491
_refine_ls_shift/su_max 0.003
_refine_ls_shift/su_mean 0.000
_refine_ls_structure_factor_coef Fsqd
_refine_ls_weighting_details 'calc w=1/[\s^2^(Fo^2^)+(0.1251P)^2^+0.0000P] where P=(Fo^2^+2Fc^2^)/3'
_refine_ls_weighting_scheme calc
_refine_ls_wR_factor_gt 0.1328
_refine_ls_wR_factor_ref 0.1415
_reflns_number_gt 3550
_reflns_number_total 4416
_reflns_threshold_expression >2sigma(I)
_cod_data_source_file ja070225asi20070309_123028_3.cif
_cod_data_source_block glu123
_cod_database_code 4109454

loop_
_symmetry_equiv_pos_as_xyz
'x, y, z'
'-x, y+1/2, -z'

loop_
_atom_site_label
_atom_site_type_symbol
_atom_site_fract_x
_atom_site_fract_y
_atom_site_fract_z
_atom_site_U_iso_or_equiv
_atom_site_adp_type
_atom_site_occupancy
_atom_site_symmetry_multiplicity
_atom_site_calc_flag
_atom_site_refinement_flags
P1 P 0.54051(7) 0.50987(6) 0.58459(6) 0.04164(19) Uani 1 1 d .
O1 O 0.2258(2) 0.8831(2) 0.90355(18) 0.0623(6) Uani 1 1 d .
C1 C 0.4377(3) 0.6099(2) 0.6869(2) 0.0373(5) Uani 1 1 d .
C2 C 0.4958(3) 0.6463(3) 0.7903(2) 0.0485(6) Uani 1 1 d .
H2A H 0.5837 0.6084 0.8106 0.058 Uiso 1 1 calc R
C3 C 0.4300(3) 0.7364(3) 0.8653(2) 0.0475(6) Uani 1 1 d .
H3A H 0.4733 0.7595 0.9347 0.057 Uiso 1 1 calc R
C4 C 0.3012(3) 0.7913(3) 0.8372(2) 0.0463(6) Uani 1 1 d .
C5 C 0.2423(4) 0.7585(4) 0.7341(3) 0.0722(11) Uani 1 1 d .
H5A H 0.1550 0.7976 0.7137 0.087 Uiso 1 1 calc R
C6 C 0.3093(3) 0.6689(3) 0.6596(3) 0.0610(9) Uani 1 1 d .
H6A H 0.2667 0.6479 0.5895 0.073 Uiso 1 1 calc R
C7 C 0.2893(4) 0.9306(3) 1.0048(3) 0.0546(8) Uani 1 1 d .
C8 C 0.4098(4) 0.4383(4) 0.4856(3) 0.0527(7) Uani 1 1 d .
C9 C 0.6034(3) 0.3571(2) 0.6675(2) 0.0341(5) Uani 1 1 d .
C10 C 0.7501(3) 0.3331(3) 0.6660(2) 0.0417(6) Uani 1 1 d .
C11 C 0.8061(3) 0.2206(3) 0.7260(2) 0.0419(6) Uani 1 1 d .
H11A H 0.9036 0.2042 0.7230 0.050 Uiso 1 1 calc R
C12 C 0.7228(3) 0.1317(2) 0.7904(2) 0.0363(5) Uani 1 1 d .
C13 C 0.5799(3) 0.1563(2) 0.79006(19) 0.0340(5) Uani 1 1 d .
H13A H 0.5217 0.0957 0.8316 0.041 Uiso 1 1 calc R
C14 C 0.5178(2) 0.2663(2) 0.73117(19) 0.0319(5) Uani 1 1 d .
C15 C 0.8534(3) 0.4288(4) 0.6029(4) 0.0719(11) Uani 1 1 d .
H15A H 0.7974 0.4799 0.5452 0.086 Uiso 1 1 calc R
C16 C 0.9117(9) 0.5344(6) 0.6789(7) 0.207(5) Uani 1 1 d .
H16A H 0.9762 0.5939 0.6374 0.311 Uiso 1 1 calc R
H16B H 0.9617 0.4887 0.7405 0.311 Uiso 1 1 calc R
H16C H 0.8359 0.5909 0.7094 0.311 Uiso 1 1 calc R
C17 C 0.9663(4) 0.3538(6) 0.5406(3) 0.0898(14) Uani 1 1 d .
H17A H 1.0261 0.4214 0.5027 0.135 Uiso 1 1 calc R
H17B H 0.9242 0.2918 0.4848 0.135 Uiso 1 1 calc R
H17C H 1.0223 0.2994 0.5936 0.135 Uiso 1 1 calc R
C18 C 0.7860(3) 0.0113(3) 0.8573(2) 0.0484(6) Uani 1 1 d .
H18A H 0.7094 -0.0298 0.9031 0.058 Uiso 1 1 calc R
C19 C 0.9004(4) 0.0586(4) 0.9395(3) 0.0635(8) Uani 1 1 d .
H19A H 0.8631 0.1305 0.9891 0.095 Uiso 1 1 calc R
H19B H 0.9792 0.0963 0.8973 0.095 Uiso 1 1 calc R
H19C H 0.9318 -0.0206 0.9844 0.095 Uiso 1 1 calc R
C20 C 0.8396(5) -0.1031(4) 0.7798(3) 0.0849(13) Uani 1 1 d .
H20A H 0.8793 -0.1784 0.8250 0.127 Uiso 1 1 calc R
H20B H 0.9116 -0.0652 0.7305 0.127 Uiso 1 1 calc R
H20C H 0.7624 -0.1391 0.7343 0.127 Uiso 1 1 calc R
C21 C 0.3580(2) 0.2827(2) 0.7404(2) 0.0357(5) Uani 1 1 d .
H21A H 0.3297 0.3640 0.6934 0.043 Uiso 1 1 calc R
C22 C 0.2821(3) 0.1530(3) 0.6939(3) 0.0480(6) Uani 1 1 d .
H22A H 0.3108 0.1368 0.6162 0.072 Uiso 1 1 calc R
H22B H 0.1812 0.1680 0.6963 0.072 Uiso 1 1 calc R
H22C H 0.3064 0.0721 0.7398 0.072 Uiso 1 1 calc R
C23 C 0.3141(3) 0.3121(3) 0.8620(2) 0.0496(7) Uani 1 1 d .
H23A H 0.3628 0.3949 0.8895 0.074 Uiso 1 1 calc R
H23B H 0.3384 0.2326 0.9094 0.074 Uiso 1 1 calc R
H23C H 0.2133 0.3277 0.8646 0.074 Uiso 1 1 calc R
H7A H 0.231(4) 1.005(4) 1.029(3) 0.073(10) Uiso 1 1 d .
H7B H 0.393(3) 0.977(3) 0.984(2) 0.051(8) Uiso 1 1 d .
H7C H 0.303(3) 0.864(3) 1.055(2) 0.047(8) Uiso 1 1 d .
H8A H 0.379(3) 0.517(4) 0.446(3) 0.063(9) Uiso 1 1 d .
H8B H 0.331(4) 0.394(4) 0.521(3) 0.064(10) Uiso 1 1 d .
H8C H 0.464(4) 0.382(5) 0.433(3) 0.092(13) Uiso 1 1 d .

loop_
_atom_site_aniso_label
_atom_site_aniso_U_11
_atom_site_aniso_U_22
_atom_site_aniso_U_33
_atom_site_aniso_U_23
_atom_site_aniso_U_13
_atom_site_aniso_U_12
P1 0.0417(3) 0.0401(3) 0.0432(4) 0.0134(3) 0.0065(3) 0.0101(3)
O1 0.0628(13) 0.0639(12) 0.0600(12) -0.0181(11) -0.0094(10) 0.0224(11)
C1 0.0374(13) 0.0319(10) 0.0426(13) 0.0075(10) -0.0008(10) 0.0057(10)
C2 0.0417(14) 0.0549(16) 0.0489(15) 0.0074(13) -0.0050(12) 0.0110(12)
C3 0.0498(16) 0.0494(14) 0.0431(14) 0.0022(12) -0.0091(12) 0.0061(12)
C4 0.0475(16) 0.0395(13) 0.0520(15) -0.0045(12) -0.0045(12) 0.0071(11)
C5 0.0570(19) 0.083(2) 0.076(2) -0.0321(19) -0.0251(17) 0.0404(18)
C6 0.0521(17) 0.0686(19) 0.0620(18) -0.0214(16) -0.0204(14) 0.0227(15)
C7 0.075(2) 0.0474(15) 0.0419(16) 0.0000(13) -0.0021(15) 0.0094(15)
C8 0.064(2) 0.0576(17) 0.0368(14) 0.0040(13) -0.0034(13) 0.0183(16)
C9 0.0370(13) 0.0302(10) 0.0352(12) 0.0059(9) 0.0032(10) 0.0056(9)
C10 0.0323(13) 0.0442(12) 0.0488(14) 0.0117(11) 0.0070(11) 0.0043(11)
C11 0.0282(12) 0.0462(13) 0.0512(15) 0.0088(12) 0.0042(10) 0.0113(10)
C12 0.0357(13) 0.0347(11) 0.0385(12) 0.0032(10) 0.0006(10) 0.0051(10)
C13 0.0354(12) 0.0323(10) 0.0345(12) 0.0038(9) 0.0036(9) -0.0008(9)
C14 0.0333(12) 0.0333(10) 0.0289(11) -0.0027(9) 0.0008(9) 0.0024(9)
C15 0.0348(15) 0.071(2) 0.110(3) 0.049(2) 0.0228(16) 0.0110(14)
C16 0.282(9) 0.124(5) 0.217(7) -0.102(5) 0.178(7) -0.149(6)
C17 0.071(3) 0.123(4) 0.075(2) -0.005(3) 0.031(2) -0.029(2)
C18 0.0386(12) 0.0507(13) 0.0558(15) 0.0194(14) 0.0014(11) 0.0079(13)
C19 0.0634(19) 0.0700(19) 0.0570(18) 0.0097(16) -0.0137(15) 0.0163(16)
C20 0.115(3) 0.0494(17) 0.090(3) -0.0040(19) -0.029(2) 0.036(2)
C21 0.0314(12) 0.0380(11) 0.0376(12) 0.0026(10) 0.0013(9) 0.0045(10)
C22 0.0355(14) 0.0502(14) 0.0582(16) -0.0063(13) -0.0012(12) -0.0030(11)
C23 0.0419(15) 0.0581(16) 0.0489(15) -0.0020(13) 0.0090(12) 0.0081(13)

loop_
_atom_type_symbol
_atom_type_description
_atom_type_scat_dispersion_real
_atom_type_scat_dispersion_imag
_atom_type_scat_source
C C 0.0033 0.0016 'International Tables Vol C Tables 4.2.6.8 and 6.1.1.4'
H H 0.0000 0.0000 'International Tables Vol C Tables 4.2.6.8 and 6.1.1.4'
O O 0.0106 0.0060 'International Tables Vol C Tables 4.2.6.8 and 6.1.1.4'
P P 0.1023 0.0942 'International Tables Vol C Tables 4.2.6.8 and 6.1.1.4'

loop_
_geom_angle_atom_site_label_1
_geom_angle_atom_site_label_2
_geom_angle_atom_site_label_3
_geom_angle
C1 P1 C8 104.68(14)
C1 P1 C9 103.57(10)
C8 P1 C9 105.01(13)
C4 O1 C7 117.7(2)
C2 C1 C6 116.9(2)
C2 C1 P1 120.23(19)
C6 C1 P1 122.3(2)
C1 C2 C3 122.8(3)
C1 C2 H2A 118.6
C3 C2 H2A 118.6
C4 C3 C2 119.2(3)
C4 C3 H3A 120.4
C2 C3 H3A 120.4
C3 C4 O1 124.8(3)
C3 C4 C5 119.1(3)
O1 C4 C5 116.0(2)
C4 C5 C6 121.2(3)
C4 C5 H5A 119.4
C6 C5 H5A 119.4
C1 C6 C5 120.9(3)
C1 C6 H6A 119.6
C5 C6 H6A 119.6
O1 C7 H7A 104(2)
O1 C7 H7B 108.2(15)
H7A C7 H7B 107(3)
O1 C7 H7C 113.5(19)
H7A C7 H7C 115(3)
H7B C7 H7C 108(3)
P1 C8 H8A 103(2)
P1 C8 H8B 114(2)
H8A C8 H8B 109(3)
P1 C8 H8C 105(2)
H8A C8 H8C 107(3)
H8B C8 H8C 117(3)
C14 C9 C10 118.7(2)
C14 C9 P1 125.45(17)
C10 C9 P1 115.88(17)
C11 C10 C9 119.6(2)
C11 C10 C15 117.5(2)
C9 C10 C15 122.9(2)
C12 C11 C10 122.1(2)
C12 C11 H11A 118.9
C10 C11 H11A 118.9
C13 C12 C11 117.3(2)
C13 C12 C18 121.2(2)
C11 C12 C18 121.5(2)
C12 C13 C14 123.1(2)
C12 C13 H13A 118.5
C14 C13 H13A 118.5
C13 C14 C9 119.1(2)
C13 C14 C21 117.4(2)
C9 C14 C21 123.4(2)
C16 C15 C17 111.4(4)
C16 C15 C10 110.8(3)
C17 C15 C10 114.7(3)
C16 C15 H15A 106.5
C17 C15 H15A 106.5
C10 C15 H15A 106.5
C15 C16 H16A 109.5
C15 C16 H16B 109.5
H16A C16 H16B 109.5
C15 C16 H16C 109.5
H16A C16 H16C 109.5
H16B C16 H16C 109.5
C15 C17 H17A 109.5
C15 C17 H17B 109.5
H17A C17 H17B 109.5
C15 C17 H17C 109.5
H17A C17 H17C 109.5
H17B C17 H17C 109.5
C20 C18 C12 111.5(2)
C20 C18 C19 111.0(3)
C12 C18 C19 112.7(3)
C20 C18 H18A 107.1
C12 C18 H18A 107.1
C19 C18 H18A 107.1
C18 C19 H19A 109.5
C18 C19 H19B 109.5
H19A C19 H19B 109.5
C18 C19 H19C 109.5
H19A C19 H19C 109.5
H19B C19 H19C 109.5
C18 C20 H20A 109.5
C18 C20 H20B 109.5
H20A C20 H20B 109.5
C18 C20 H20C 109.5
H20A C20 H20C 109.5
H20B C20 H20C 109.5
C23 C21 C14 111.3(2)
C23 C21 C22 110.8(2)
C14 C21 C22 110.92(19)
C23 C21 H21A 107.9
C14 C21 H21A 107.9
C22 C21 H21A 107.9
C21 C22 H22A 109.5
C21 C22 H22B 109.5
H22A C22 H22B 109.5
C21 C22 H22C 109.5
H22A C22 H22C 109.5
H22B C22 H22C 109.5
C21 C23 H23A 109.5
C21 C23 H23B 109.5
H23A C23 H23B 109.5
C21 C23 H23C 109.5
H23A C23 H23C 109.5
H23B C23 H23C 109.5

loop_
_geom_bond_atom_site_label_1
_geom_bond_atom_site_label_2
_geom_bond_distance
P1 C1 1.826(2)
P1 C8 1.832(3)
P1 C9 1.853(2)
O1 C4 1.378(3)
O1 C7 1.410(4)
C1 C2 1.380(4)
C1 C6 1.380(4)
C2 C3 1.385(4)
C2 H2A 0.9400
C3 C4 1.371(4)
C3 H3A 0.9400
C4 C5 1.372(4)
C5 C6 1.384(4)
C5 H5A 0.9400
C6 H6A 0.9400
C7 H7A 0.94(4)
C7 H7B 1.11(3)
C7 H7C 0.88(3)
C8 H8A 0.93(4)
C8 H8B 0.96(4)
C8 H8C 0.97(5)
C9 C14 1.408(3)
C9 C10 1.411(4)
C10 C11 1.391(3)
C10 C15 1.537(4)
C11 C12 1.389(3)
C11 H11A 0.9400
C12 C13 1.377(3)
C12 C18 1.517(3)
C13 C14 1.389(3)
C13 H13A 0.9400
C14 C21 1.530(3)
C15 C16 1.457(7)
C15 C17 1.487(5)
C15 H15A 0.9900
C16 H16A 0.9700
C16 H16B 0.9700
C16 H16C 0.9700
C17 H17A 0.9700
C17 H17B 0.9700
C17 H17C 0.9700
C18 C20 1.514(5)
C18 C19 1.521(4)
C18 H18A 0.9900
C19 H19A 0.9700
C19 H19B 0.9700
C19 H19C 0.9700
C20 H20A 0.9700
C20 H20B 0.9700
C20 H20C 0.9700
C21 C23 1.523(4)
C21 C22 1.532(4)
C21 H21A 0.9900
C22 H22A 0.9700
C22 H22B 0.9700
C22 H22C 0.9700
C23 H23A 0.9700
C23 H23B 0.9700
C23 H23C 0.9700
